data_1568145
loop_
_publ_author_name
'Zhou, Xiuquan'
'Kolluru, Venkata Surya Chaitanya'
'Xu, Wenqian'
'Wang, Luqing'
'Chang, Tieyan'
'Chen, Yu-Sheng'
'Yu, Lei'
'Wen, Jianguo'
'Chan, Maria K. Y.'
'Chung, Duck Young'
'Kanatzidis, Mercouri G.'

_publ_section_title
;
 Discovery of chalcogenides structures and compositions using mixed fluxes
;
_journal_issue 7938
_journal_name_full Nature
_journal_page_first 72
_journal_page_last 77
_journal_paper_doi 10.1038/s41586-022-05307-7
_journal_volume 612
_journal_year 2022
_chemical_formula_moiety '0.5(Cu1.17 Li0.83 Na2 S2)'
_chemical_formula_sum 'Cu0.59 Li0.42 Na S'
_chemical_formula_weight 95.10
_space_group_crystal_system tetragonal
_space_group_IT_number 129
_space_group_name_Hall '-P 4a 2a'
_space_group_name_H-M_alt 'P 4/n m m :2'
_atom_sites_solution_hydrogens .
_atom_sites_solution_primary dual
_audit_contact_author_name
;
;
_audit_creation_date 2022-08-15
_audit_creation_method
;
Olex2 1.2
(compiled 2018.05.29 svn.r3508 for OlexSys, GUI svn.r5506)
;
_cell_angle_alpha 90
_cell_angle_beta 90
_cell_angle_gamma 90
_cell_formula_units_Z 2
_cell_length_a 3.9745(6)
_cell_length_b 3.9745(6)
_cell_length_c 6.5480(13)
_cell_measurement_reflns_used 311
_cell_measurement_temperature 293(2)
_cell_measurement_theta_max 58.0
_cell_measurement_theta_min 12.0
_cell_volume 103.44(3)
_computing_molecular_graphics 'Olex2 (Dolomanov et al., 2009)'
_computing_publication_material 'Olex2 (Dolomanov et al., 2009)'
_computing_structure_refinement 'ShelXL (Sheldrick, 2015)'
_computing_structure_solution 'ShelXT (Sheldrick, 2015)'
_diffrn_ambient_temperature 293(2)
_diffrn_measured_fraction_theta_full 0.987
_diffrn_measured_fraction_theta_max 0.991
_diffrn_measurement_device_type 'Bruker APEX-II CCD'
_diffrn_measurement_method '\w scans'
_diffrn_radiation_type MoK\a
_diffrn_radiation_wavelength 0.71073
_diffrn_reflns_av_R_equivalents 0.0976
_diffrn_reflns_av_unetI/netI 0.1145
_diffrn_reflns_Laue_measured_fraction_full 0.987
_diffrn_reflns_Laue_measured_fraction_max 0.991
_diffrn_reflns_limit_h_max 3
_diffrn_reflns_limit_h_min -3
_diffrn_reflns_limit_k_max 5
_diffrn_reflns_limit_k_min 0
_diffrn_reflns_limit_l_max 8
_diffrn_reflns_limit_l_min 0
_diffrn_reflns_number 143
_diffrn_reflns_point_group_measured_fraction_full 0.987
_diffrn_reflns_point_group_measured_fraction_max 0.991
_diffrn_reflns_theta_full 25.242
_diffrn_reflns_theta_max 28.983
_diffrn_reflns_theta_min 6.004
_diffrn_standards_number 0
_exptl_absorpt_coefficient_mu 7.114
_exptl_absorpt_correction_type none
_exptl_crystal_colour yellow
_exptl_crystal_density_diffrn 3.053
_exptl_crystal_description plate
_exptl_crystal_F_000 162
_refine_diff_density_max 1.383
_refine_diff_density_min -1.747
_refine_diff_density_rms 0.349
_refine_ls_extinction_coef .
_refine_ls_extinction_method none
_refine_ls_goodness_of_fit_ref 1.123
_refine_ls_hydrogen_treatment undef
_refine_ls_matrix_type full
_refine_ls_number_parameters 10
_refine_ls_number_reflns 105
_refine_ls_number_restraints 0
_refine_ls_restrained_S_all 1.123
_refine_ls_R_factor_all 0.0968
_refine_ls_R_factor_gt 0.0789
_refine_ls_shift/su_max 0.000
_refine_ls_shift/su_mean 0.000
_refine_ls_structure_factor_coef Fsqd
_refine_ls_weighting_details 'w=1/[\s^2^(Fo^2^)+(0.1000P)^2^] where P=(Fo^2^+2Fc^2^)/3'
_refine_ls_weighting_scheme calc
_refine_ls_wR_factor_gt 0.1923
_refine_ls_wR_factor_ref 0.1975
_reflns_Friedel_coverage 0.000
_reflns_Friedel_fraction_full .
_reflns_Friedel_fraction_max .
_reflns_number_gt 73
_reflns_number_total 105
_reflns_threshold_expression 'I > 2\s(I)'
_cod_data_source_file XII_Cu0.58Li0.42NaS.cif
_cod_data_source_block XII
_cod_original_cell_volume 103.44(4)
_cod_original_sg_symbol_H-M 'P 4/n m m'
_cod_database_code 1568145
_shelx_shelxl_version_number 2018/3
_shelx_space_group_comment
;
The symmetry employed for this shelxl refinement is uniquely defined
by the following loop, which should always be used as a source of
symmetry information in preference to the above space-group names.
They are only intended as comments.
;
_olex2_refinement_description
;
1. Shared sites
{Li01, Cu01}
2. Uiso/Uaniso restraints and constraints
Uanis(Li01) = Uanis(Cu01)
3. Others
 Sof(Li01)=0.125*(1-FVAR(2))
 Sof(Cu01)=0.125*FVAR(2)
;
_olex2_submission_special_instructions 'No special instructions were received'

loop_
_space_group_symop_operation_xyz
'x, y, z'
'-x+1/2, -y+1/2, z'
'-y+1/2, x, z'
'y, -x+1/2, z'
'-x, y+1/2, -z'
'x+1/2, -y, -z'
'y+1/2, x+1/2, -z'
'-y, -x, -z'
'-x, -y, -z'
'x-1/2, y-1/2, -z'
'y-1/2, -x, -z'
'-y, x-1/2, -z'
'x, -y-1/2, z'
'-x-1/2, y, z'
'-y-1/2, -x-1/2, z'
'y, x, z'

loop_
_atom_site_label
_atom_site_type_symbol
_atom_site_fract_x
_atom_site_fract_y
_atom_site_fract_z
_atom_site_U_iso_or_equiv
_atom_site_adp_type
_atom_site_occupancy
_atom_site_site_symmetry_order
_atom_site_calc_flag
_atom_site_refinement_flags_posn
_atom_site_refinement_flags_adp
_atom_site_refinement_flags_occupancy
_atom_site_disorder_assembly
_atom_site_disorder_group
S02 S 0.250000 0.250000 0.7788(8) 0.0106(16) Uani 1 8 d S T P . .
Na00 Na 0.750000 -0.250000 0.6527(16) 0.022(3) Uani 1 8 d S T P A .
Cu01 Cu 0.750000 0.250000 1.000000 0.023(2) Uani 0.58(2) 8 d S T P A 1
Li01 Li 0.750000 0.250000 1.000000 0.023(2) Uani 0.42(2) 8 d S T P A 2

loop_
_atom_site_aniso_label
_atom_site_aniso_U_11
_atom_site_aniso_U_22
_atom_site_aniso_U_33
_atom_site_aniso_U_23
_atom_site_aniso_U_13
_atom_site_aniso_U_12
S02 0.008(2) 0.008(2) 0.015(3) 0.000 0.000 0.000
Na00 0.021(4) 0.021(4) 0.026(5) 0.000 0.000 0.000
Cu01 0.021(2) 0.021(2) 0.029(3) 0.000 0.000 0.000
Li01 0.021(2) 0.021(2) 0.029(3) 0.000 0.000 0.000

loop_
_atom_type_symbol
_atom_type_description
_atom_type_scat_dispersion_real
_atom_type_scat_dispersion_imag
_atom_type_scat_source
Cu Cu 0.3201 1.2651 'International Tables Vol C Tables 4.2.6.8 and 6.1.1.4'
S S 0.1246 0.1234 'International Tables Vol C Tables 4.2.6.8 and 6.1.1.4'
Na Na 0.0362 0.0249 'International Tables Vol C Tables 4.2.6.8 and 6.1.1.4'
Li Li -0.0003 0.0001 'International Tables Vol C Tables 4.2.6.8 and 6.1.1.4'

loop_
_geom_angle_atom_site_label_1
_geom_angle_atom_site_label_2
_geom_angle_atom_site_label_3
_geom_angle
_geom_angle_site_symmetry_1
_geom_angle_site_symmetry_3
Na00 S02 Na00 73.6(2) 9_656 1_455
Na00 S02 Na00 85.44(13) 1_455 1_465
Na00 S02 Na00 85.44(13) 1_455 .
Na00 S02 Na00 85.44(13) 1_565 .
Na00 S02 Na00 147.3(5) 1_465 .
Na00 S02 Na00 73.6(2) 9_656 .
Na00 S02 Na00 73.6(2) 9_656 1_465
Na00 S02 Na00 73.6(2) 9_656 1_565
Na00 S02 Na00 85.44(13) 1_565 1_465
Na00 S02 Na00 147.3(5) 1_455 1_565
Cu01 S02 Na00 135.58(15) 9_667 .
Cu01 S02 Na00 67.53(16) 9_667 1_565
Cu01 S02 Na00 135.58(15) 1_455 .
Cu01 S02 Na00 67.53(16) 9_657 .
Cu01 S02 Na00 135.58(15) 1_455 1_565
Cu01 S02 Na00 67.53(16) 9_657 1_455
Cu01 S02 Na00 126.09(10) . 9_656
Cu01 S02 Na00 126.09(10) 9_667 9_656
Cu01 S02 Na00 126.09(10) 9_657 9_656
Cu01 S02 Na00 135.58(15) . 1_465
Cu01 S02 Na00 67.53(16) 9_667 1_465
Cu01 S02 Na00 67.53(16) . 1_565
Cu01 S02 Na00 135.58(15) 9_657 1_465
Cu01 S02 Na00 67.53(16) 1_455 1_455
Cu01 S02 Na00 67.53(16) 1_455 1_465
Cu01 S02 Na00 67.53(16) . .
Cu01 S02 Na00 135.58(15) 9_667 1_455
Cu01 S02 Na00 135.58(15) 9_657 1_565
Cu01 S02 Na00 135.58(15) . 1_455
Cu01 S02 Na00 126.09(10) 1_455 9_656
Cu01 S02 Cu01 107.8(2) . 1_455
Cu01 S02 Cu01 69.69(10) 9_667 1_455
Cu01 S02 Cu01 69.69(10) 9_657 1_455
Cu01 S02 Cu01 69.69(10) . 9_657
Cu01 S02 Cu01 69.69(10) 9_667 .
Cu01 S02 Cu01 107.8(2) 9_667 9_657
Li01 S02 Na00 67.53(16) . .
S02 Na00 S02 106.4(2) 9_656 1_655
S02 Na00 S02 85.44(13) 1_545 1_645
S02 Na00 S02 106.4(2) 9_656 1_645
S02 Na00 S02 85.44(13) 1_655 1_645
S02 Na00 S02 147.3(5) 1_645 .
S02 Na00 S02 106.4(2) 9_656 .
S02 Na00 S02 106.4(2) 9_656 1_545
S02 Na00 S02 85.44(13) 1_655 .
S02 Na00 S02 85.44(13) 1_545 .
S02 Na00 S02 147.3(5) 1_655 1_545
S02 Na00 Na00 99.40(8) 1_655 9_656
S02 Na00 Na00 160.9(5) 1_645 9_656
S02 Na00 Na00 160.9(5) 1_655 9_646
S02 Na00 Na00 99.40(8) . 9_646
S02 Na00 Na00 54.6(3) 9_656 9_656
S02 Na00 Na00 51.80(13) . 9_656
S02 Na00 Na00 51.80(13) 1_545 9_646
S02 Na00 Na00 99.40(8) 1_645 9_646
S02 Na00 Na00 54.6(3) 9_656 9_646
S02 Na00 Na00 99.40(8) 1_545 9_656
S02 Na00 Cu01 138.85(14) 9_656 9_657
S02 Na00 Cu01 103.5(3) . 1_545
S02 Na00 Cu01 48.80(13) 1_655 .
S02 Na00 Cu01 48.80(13) . .
S02 Na00 Cu01 103.5(3) . 9_757
S02 Na00 Cu01 138.85(14) 9_656 .
S02 Na00 Cu01 103.5(3) 1_645 .
S02 Na00 Cu01 103.5(3) 1_655 9_657
S02 Na00 Cu01 48.80(13) . 9_657
S02 Na00 Cu01 48.80(13) 1_645 9_757
S02 Na00 Cu01 138.85(14) 9_656 1_545
S02 Na00 Cu01 48.80(13) 1_545 9_657
S02 Na00 Cu01 48.80(13) 1_545 1_545
S02 Na00 Cu01 103.5(3) 1_545 .
S02 Na00 Cu01 48.80(13) 1_645 1_545
S02 Na00 Cu01 138.85(14) 9_656 9_757
S02 Na00 Cu01 103.5(3) 1_645 9_657
S02 Na00 Cu01 103.5(3) 1_545 9_757
S02 Na00 Cu01 48.80(13) 1_655 9_757
S02 Na00 Cu01 103.5(3) 1_655 1_545
S02 Na00 Li01 103.5(3) 1_645 .
S02 Na00 Li01 138.85(14) 9_656 .
S02 Na00 Li01 48.80(13) . .
S02 Na00 Li01 103.5(3) 1_545 .
S02 Na00 Li01 48.80(13) 1_655 .
Na00 Na00 Na00 70.4(3) 9_646 9_656
Cu01 Na00 Na00 144.65(19) 1_545 9_656
Cu01 Na00 Na00 144.65(19) 9_757 9_646
Cu01 Na00 Na00 93.29(15) 9_657 9_646
Cu01 Na00 Na00 93.29(15) 9_657 9_656
Cu01 Na00 Na00 93.29(15) 1_545 9_646
Cu01 Na00 Na00 144.65(19) 9_757 9_656
Cu01 Na00 Na00 144.65(19) . 9_646
Cu01 Na00 Na00 93.29(15) . 9_656
Cu01 Na00 Cu01 55.46(16) 9_757 .
Cu01 Na00 Cu01 55.46(16) 9_657 1_545
Cu01 Na00 Cu01 82.3(3) 9_757 9_657
Cu01 Na00 Cu01 55.46(16) . 9_657
Cu01 Na00 Cu01 82.3(3) . 1_545
Cu01 Na00 Cu01 55.46(16) 9_757 1_545
S02 Cu01 S02 110.31(11) . 9_657
S02 Cu01 S02 110.31(10) . 9_667
S02 Cu01 S02 107.8(2) 9_667 9_657
S02 Cu01 S02 107.8(2) . 1_655
S02 Cu01 S02 110.31(11) 9_667 1_655
S02 Cu01 S02 110.31(10) 9_657 1_655
S02 Cu01 Na00 84.95(16) 9_667 1_565
S02 Cu01 Na00 167.24(18) 9_657 1_565
S02 Cu01 Na00 63.67(9) 9_667 9_757
S02 Cu01 Na00 63.67(9) 1_655 1_565
S02 Cu01 Na00 84.95(16) 1_655 9_757
S02 Cu01 Na00 63.67(9) . .
S02 Cu01 Na00 84.95(16) . 9_657
S02 Cu01 Na00 167.24(18) 9_667 .
S02 Cu01 Na00 63.67(9) 9_667 9_657
S02 Cu01 Na00 63.67(9) . 1_565
S02 Cu01 Na00 167.24(18) . 9_757
S02 Cu01 Na00 167.24(18) 1_655 9_657
S02 Cu01 Na00 63.67(9) 9_657 9_757
S02 Cu01 Na00 63.67(9) 1_655 .
S02 Cu01 Na00 63.67(9) 9_657 9_657
S02 Cu01 Na00 84.95(16) 9_657 .
S02 Cu01 Cu01 55.15(5) 9_667 9_767
S02 Cu01 Cu01 124.85(5) 9_667 9_657
S02 Cu01 Cu01 124.85(5) 1_655 9_657
S02 Cu01 Cu01 55.15(5) 9_667 9_667
S02 Cu01 Cu01 55.15(5) 9_657 9_657
S02 Cu01 Cu01 124.85(5) 9_667 9_757
S02 Cu01 Cu01 124.85(5) 9_657 9_667
S02 Cu01 Cu01 124.85(5) 9_657 9_767
S02 Cu01 Cu01 124.85(5) . 9_757
S02 Cu01 Cu01 124.85(5) 1_655 9_667
S02 Cu01 Cu01 55.15(5) 9_657 9_757
S02 Cu01 Cu01 55.15(5) 1_655 9_767
S02 Cu01 Cu01 55.15(5) . 9_667
S02 Cu01 Cu01 55.15(5) 1_655 9_757
S02 Cu01 Cu01 124.85(5) . 9_767
S02 Cu01 Cu01 55.15(5) . 9_657
Na00 Cu01 Na00 82.3(3) 1_565 .
Na00 Cu01 Na00 124.54(17) 9_757 1_565
Na00 Cu01 Na00 124.54(17) 9_657 .
Na00 Cu01 Na00 124.54(16) 9_757 .
Na00 Cu01 Na00 82.3(3) 9_757 9_657
Na00 Cu01 Na00 124.54(16) 9_657 1_565
Cu01 Cu01 Na00 62.27(8) 9_757 9_757
Cu01 Cu01 Na00 117.73(8) 9_757 9_657
Cu01 Cu01 Na00 62.27(8) 9_667 9_657
Cu01 Cu01 Na00 117.73(8) 9_767 9_657
Cu01 Cu01 Na00 62.27(8) 9_767 9_757
Cu01 Cu01 Na00 62.27(8) 9_657 9_657
Cu01 Cu01 Na00 62.27(8) 9_657 .
Cu01 Cu01 Na00 62.27(8) 9_667 1_565
Cu01 Cu01 Na00 62.27(8) 9_757 .
Cu01 Cu01 Na00 117.73(8) 9_767 .
Cu01 Cu01 Na00 117.73(8) 9_657 1_565
Cu01 Cu01 Na00 117.73(8) 9_757 1_565
Cu01 Cu01 Na00 117.73(8) 9_657 9_757
Cu01 Cu01 Na00 117.73(8) 9_667 .
Cu01 Cu01 Na00 117.73(8) 9_667 9_757
Cu01 Cu01 Na00 62.27(8) 9_767 1_565
Cu01 Cu01 Cu01 90.0 9_767 9_757
Cu01 Cu01 Cu01 180.0 9_667 9_757
Cu01 Cu01 Cu01 90.0 9_657 9_757
Cu01 Cu01 Cu01 90.0 9_657 9_667
Cu01 Cu01 Cu01 180.0 9_767 9_657
Cu01 Cu01 Cu01 90.0 9_767 9_667
S02 Li01 S02 110.31(11) . 9_657
S02 Li01 S02 110.31(10) . 9_667
S02 Li01 S02 107.8(2) 9_667 9_657
S02 Li01 S02 107.8(2) . 1_655
S02 Li01 S02 110.31(11) 9_667 1_655
S02 Li01 S02 110.31(10) 9_657 1_655
S02 Li01 Na00 63.67(9) 9_667 9_757
S02 Li01 Na00 63.67(9) 9_667 9_657
S02 Li01 Na00 167.24(18) 9_657 1_565
S02 Li01 Na00 84.95(16) . 9_657
S02 Li01 Na00 167.24(18) . 9_757
S02 Li01 Na00 167.24(18) 1_655 9_657
S02 Li01 Na00 63.67(9) 1_655 1_565
S02 Li01 Na00 63.67(9) 1_655 .
S02 Li01 Na00 63.67(9) . .
S02 Li01 Na00 84.95(16) 1_655 9_757
S02 Li01 Na00 84.95(16) 9_657 .
S02 Li01 Na00 63.67(9) . 1_565
S02 Li01 Na00 63.67(9) 9_657 9_757
S02 Li01 Na00 167.24(18) 9_667 .
S02 Li01 Na00 84.95(16) 9_667 1_565
S02 Li01 Na00 63.67(9) 9_657 9_657
Na00 Li01 Na00 82.3(3) 9_757 9_657
Na00 Li01 Na00 82.3(3) 1_565 .
Na00 Li01 Na00 124.54(17) 9_757 1_565
Na00 Li01 Na00 124.54(17) 9_657 .
Na00 Li01 Na00 124.54(16) 9_657 1_565
Na00 Li01 Na00 124.54(16) 9_757 .

loop_
_geom_bond_atom_site_label_1
_geom_bond_atom_site_label_2
_geom_bond_distance
_geom_bond_site_symmetry_2
S02 Na00 2.929(4) 1_455
S02 Na00 2.929(4) .
S02 Na00 2.825(12) 9_656
S02 Na00 2.929(4) 1_465
S02 Na00 2.929(4) 1_565
S02 Cu01 2.459(3) 9_657
S02 Cu01 2.459(3) 1_455
S02 Cu01 2.459(3) .
S02 Cu01 2.459(3) 9_667
S02 Li01 2.459(3) .
Na00 Na00 3.449(13) 9_646
Na00 Na00 3.449(13) 9_656
Na00 Cu01 3.020(8) 9_657
Na00 Cu01 3.020(8) 1_545
Na00 Cu01 3.020(8) .
Na00 Cu01 3.020(8) 9_757
Na00 Li01 3.020(8) .
Cu01 Cu01 2.8104(4) 9_767
Cu01 Cu01 2.8104(4) 9_757
Cu01 Cu01 2.8104(4) 9_657
Cu01 Cu01 2.8104(4) 9_667
